data_7158952
loop_
_publ_author_name
'Arora, Shivani'
'Singh, Surya Pratap'
'Sharma, Parashuram'
'Singh, Anand'

_publ_section_title
;
 Br\/onsted Acid Catalyzed Annulations of Ketene Dithioacetals: Synthesis
 of 3-Aryl Coumarins and Indenes
;
_journal_name_full 'Organic &amp; Biomolecular Chemistry'
_journal_paper_doi 10.1039/D2OB01558G
_journal_year 2022
_chemical_formula_moiety 'C20 H20 O3 S2'
_chemical_formula_sum 'C20 H20 O3 S2'
_chemical_formula_weight 372.48
_chemical_name_systematic '5,6,7-trimethoxy-2-phenylspiro [indene-1,2'- [1,3] dithiolane'
_space_group_crystal_system monoclinic
_space_group_IT_number 14
_space_group_name_Hall '-P 2yn'
_space_group_name_H-M_alt 'P 1 21/n 1'
_atom_sites_solution_hydrogens geom
_atom_sites_solution_primary dual
_audit_creation_date 2022-04-17
_audit_creation_method
;
Olex2 1.3
(compiled 2019.09.11 svn.r3662 for OlexSys, GUI svn.r6032)
;
_audit_update_record
;
2022-08-09 deposited with the CCDC.	2022-10-24 downloaded from the CCDC.
;
_cell_angle_alpha 90
_cell_angle_beta 101.4210(10)
_cell_angle_gamma 90
_cell_formula_units_Z 4
_cell_length_a 10.8279(5)
_cell_length_b 6.5765(3)
_cell_length_c 25.3023(11)
_cell_measurement_reflns_used 9836
_cell_measurement_temperature 273.15
_cell_measurement_theta_max 28.29
_cell_measurement_theta_min 2.23
_cell_volume 1766.09(14)
_computing_cell_refinement 'SAINT V8.38A (?, 2016)'
_computing_data_reduction 'SAINT V8.38A (?, 2016)'
_computing_molecular_graphics 'Olex2 1.3 (Dolomanov et al., 2009)'
_computing_publication_material 'Olex2 1.3 (Dolomanov et al., 2009)'
_computing_structure_refinement 'SHELXL 2018/3 (Sheldrick, 2015)'
_computing_structure_solution 'SHELXT 2018/2 (Sheldrick, 2018)'
_diffrn_ambient_temperature 273.15
_diffrn_measured_fraction_theta_full 0.997
_diffrn_measured_fraction_theta_max 0.997
_diffrn_measurement_device_type 'Bruker APEX-II CCD'
_diffrn_measurement_method '\f and \w scans'
_diffrn_radiation_type MoK\a
_diffrn_radiation_wavelength 0.71073
_diffrn_reflns_av_R_equivalents 0.0339
_diffrn_reflns_av_unetI/netI 0.0250
_diffrn_reflns_Laue_measured_fraction_full 0.997
_diffrn_reflns_Laue_measured_fraction_max 0.997
_diffrn_reflns_limit_h_max 14
_diffrn_reflns_limit_h_min -14
_diffrn_reflns_limit_k_max 8
_diffrn_reflns_limit_k_min -8
_diffrn_reflns_limit_l_max 33
_diffrn_reflns_limit_l_min -33
_diffrn_reflns_number 26159
_diffrn_reflns_point_group_measured_fraction_full 0.997
_diffrn_reflns_point_group_measured_fraction_max 0.997
_diffrn_reflns_theta_full 25.242
_diffrn_reflns_theta_max 28.308
_diffrn_reflns_theta_min 3.205
_diffrn_source_current 1.0
_diffrn_source_power 0.05
_diffrn_source_voltage 50.0
_diffrn_standards_number 0
_exptl_absorpt_coefficient_mu 0.318
_exptl_absorpt_correction_T_max 0.7457
_exptl_absorpt_correction_T_min 0.6790
_exptl_absorpt_correction_type empirical
_exptl_absorpt_process_details
;
SADABS-2016/2 (Bruker,2016/2) was used for absorption correction.
wR2(int) was 0.1014 before and 0.0490 after correction.
The Ratio of minimum to maximum transmission is 0.9106.
The \l/2 correction factor is Not present.
;
_exptl_crystal_colour 'clear whiteish colourless'
_exptl_crystal_colour_lustre clear
_exptl_crystal_colour_modifier whiteish
_exptl_crystal_colour_primary colourless
_exptl_crystal_density_diffrn 1.401
_exptl_crystal_description block
_exptl_crystal_F_000 784
_exptl_crystal_size_max 0.22
_exptl_crystal_size_mid 0.2
_exptl_crystal_size_min 0.18
_refine_diff_density_max 0.379
_refine_diff_density_min -0.261
_refine_diff_density_rms 0.059
_refine_ls_extinction_method none
_refine_ls_goodness_of_fit_ref 1.131
_refine_ls_hydrogen_treatment constr
_refine_ls_matrix_type full
_refine_ls_number_parameters 229
_refine_ls_number_reflns 4372
_refine_ls_number_restraints 0
_refine_ls_restrained_S_all 1.131
_refine_ls_R_factor_all 0.0436
_refine_ls_R_factor_gt 0.0369
_refine_ls_shift/su_max 0.002
_refine_ls_shift/su_mean 0.000
_refine_ls_structure_factor_coef Fsqd
_refine_ls_weighting_details 'w=1/[\s^2^(Fo^2^)+(0.0228P)^2^+1.5705P] where P=(Fo^2^+2Fc^2^)/3'
_refine_ls_weighting_scheme calc
_refine_ls_wR_factor_gt 0.0786
_refine_ls_wR_factor_ref 0.0822
_reflns_Friedel_coverage 0.000
_reflns_number_gt 3915
_reflns_number_total 4372
_reflns_threshold_expression 'I > 2\s(I)'
_cod_data_source_file d2ob01558g2.cif
_cod_data_source_block 6janb_0m
_cod_database_code 7158952
_shelx_shelxl_version_number 2018/3
_shelx_space_group_comment
;
The symmetry employed for this shelxl refinement is uniquely defined
by the following loop, which should always be used as a source of
symmetry information in preference to the above space-group names.
They are only intended as comments.
;
_shelx_estimated_absorpt_t_max 0.945
_shelx_estimated_absorpt_t_min 0.933
_olex2_refinement_description
;
1. Fixed Uiso
 At 1.2 times of:
  All C(H) groups, All C(H,H) groups
 At 1.5 times of:
  All C(H,H,H) groups
2.a Secondary CH2 refined with riding coordinates:
 C16(H16A,H16B), C17(H17A,H17B)
2.b Aromatic/amide H refined with riding coordinates:
 C4(H4), C9(H9), C11(H11), C12(H12), C15(H15), C14(H14), C13(H13)
2.c Idealised Me refined as rotating group:
 C20(H20A,H20B,H20C), C19(H19A,H19B,H19C), C18(H18A,H18B,H18C)
;
_olex2_submission_special_instructions 'No special instructions were received'

loop_
_space_group_symop_operation_xyz
'x, y, z'
'-x+1/2, y+1/2, -z+1/2'
'-x, -y, -z'
'x-1/2, -y-1/2, z-1/2'

loop_
_atom_site_label
_atom_site_type_symbol
_atom_site_fract_x
_atom_site_fract_y
_atom_site_fract_z
_atom_site_U_iso_or_equiv
_atom_site_adp_type
_atom_site_occupancy
_atom_site_site_symmetry_order
_atom_site_calc_flag
_atom_site_refinement_flags_posn
_atom_site_refinement_flags_adp
_atom_site_refinement_flags_occupancy
_atom_site_disorder_assembly
_atom_site_disorder_group
S1 S 0.42072(4) 0.99941(6) 0.69174(2) 0.01515(9) Uani 1 1 d . . . . .
S2 S 0.62172(3) 0.69238(6) 0.68942(2) 0.01555(9) Uani 1 1 d . . . . .
O2 O 0.29886(10) 0.67445(16) 0.48191(4) 0.0156(2) Uani 1 1 d . . . . .
O3 O 0.13281(10) 0.39045(17) 0.49968(4) 0.0170(2) Uani 1 1 d . . . . .
O1 O 0.46304(10) 0.85305(16) 0.56651(4) 0.0139(2) Uani 1 1 d . . . . .
C6 C 0.37328(13) 0.6555(2) 0.62926(6) 0.0120(3) Uani 1 1 d . . . . .
C1 C 0.37614(13) 0.7141(2) 0.57690(6) 0.0117(3) Uani 1 1 d . . . . .
C8 C 0.40253(13) 0.5887(2) 0.72319(6) 0.0123(3) Uani 1 1 d . . . . .
C5 C 0.28729(13) 0.5084(2) 0.63890(6) 0.0122(3) Uani 1 1 d . . . . .
C4 C 0.20322(14) 0.4157(2) 0.59719(6) 0.0138(3) Uani 1 1 d . . . . .
H4 H 0.145594 0.319548 0.604208 0.017 Uiso 1 1 calc R U . . .
C2 C 0.29450(14) 0.6183(2) 0.53398(6) 0.0124(3) Uani 1 1 d . . . . .
C9 C 0.30712(14) 0.4727(2) 0.69696(6) 0.0134(3) Uani 1 1 d . . . . .
H9 H 0.260489 0.382628 0.713504 0.016 Uiso 1 1 calc R U . . .
C7 C 0.45161(13) 0.7257(2) 0.68257(6) 0.0113(3) Uani 1 1 d . . . . .
C3 C 0.20811(14) 0.4716(2) 0.54457(6) 0.0131(3) Uani 1 1 d . . . . .
C10 C 0.46082(14) 0.5730(2) 0.78093(6) 0.0138(3) Uani 1 1 d . . . . .
C11 C 0.52428(14) 0.7350(2) 0.81033(6) 0.0158(3) Uani 1 1 d . . . . .
H11 H 0.525463 0.861497 0.794025 0.019 Uiso 1 1 calc R U . . .
C20 C 0.04712(15) 0.2367(2) 0.50915(6) 0.0189(3) Uani 1 1 d . . . . .
H20A H -0.002855 0.193073 0.475391 0.028 Uiso 1 1 calc R U . . .
H20B H -0.007000 0.290192 0.531596 0.028 Uiso 1 1 calc R U . . .
H20C H 0.093466 0.123056 0.526856 0.028 Uiso 1 1 calc R U . . .
C12 C 0.58552(15) 0.7090(3) 0.86354(6) 0.0189(3) Uani 1 1 d . . . . .
H12 H 0.627450 0.818186 0.882482 0.023 Uiso 1 1 calc R U . . .
C15 C 0.45754(16) 0.3862(2) 0.80741(6) 0.0189(3) Uani 1 1 d . . . . .
H15 H 0.413514 0.277660 0.789055 0.023 Uiso 1 1 calc R U . . .
C19 C 0.34122(15) 0.5173(3) 0.44996(6) 0.0196(3) Uani 1 1 d . . . . .
H19A H 0.365477 0.577172 0.418942 0.029 Uiso 1 1 calc R U . . .
H19B H 0.274210 0.421843 0.438469 0.029 Uiso 1 1 calc R U . . .
H19C H 0.412172 0.448275 0.471196 0.029 Uiso 1 1 calc R U . . .
C16 C 0.65887(16) 0.9527(3) 0.67555(7) 0.0222(3) Uani 1 1 d . . . . .
H16A H 0.748089 0.978163 0.688139 0.027 Uiso 1 1 calc R U . . .
H16B H 0.638080 0.978686 0.637079 0.027 Uiso 1 1 calc R U . . .
C18 C 0.40905(16) 1.0454(2) 0.54647(7) 0.0197(3) Uani 1 1 d . . . . .
H18A H 0.348024 1.023611 0.513867 0.029 Uiso 1 1 calc R U . . .
H18B H 0.474411 1.133416 0.539193 0.029 Uiso 1 1 calc R U . . .
H18C H 0.368777 1.107097 0.573003 0.029 Uiso 1 1 calc R U . . .
C17 C 0.58195(16) 1.0893(3) 0.70482(7) 0.0240(4) Uani 1 1 d . . . . .
H17A H 0.584947 1.228220 0.692259 0.029 Uiso 1 1 calc R U . . .
H17B H 0.616236 1.086640 0.743260 0.029 Uiso 1 1 calc R U . . .
C14 C 0.51906(17) 0.3610(3) 0.86065(6) 0.0223(3) Uani 1 1 d . . . . .
H14 H 0.516311 0.235977 0.877576 0.027 Uiso 1 1 calc R U . . .
C13 C 0.58472(15) 0.5222(3) 0.88866(6) 0.0202(3) Uani 1 1 d . . . . .
H13 H 0.627780 0.504613 0.923995 0.024 Uiso 1 1 calc R U . . .

loop_
_atom_site_aniso_label
_atom_site_aniso_U_11
_atom_site_aniso_U_22
_atom_site_aniso_U_33
_atom_site_aniso_U_23
_atom_site_aniso_U_13
_atom_site_aniso_U_12
S1 0.01832(18) 0.01055(17) 0.01664(18) -0.00215(13) 0.00358(13) -0.00053(14)
S2 0.01124(16) 0.01862(18) 0.01698(18) -0.00085(14) 0.00322(13) -0.00019(14)
O2 0.0221(5) 0.0151(5) 0.0104(5) 0.0006(4) 0.0049(4) -0.0007(4)
O3 0.0192(5) 0.0188(5) 0.0121(5) -0.0017(4) 0.0011(4) -0.0076(5)
O1 0.0148(5) 0.0118(5) 0.0158(5) 0.0021(4) 0.0047(4) -0.0026(4)
C6 0.0110(6) 0.0108(6) 0.0144(7) -0.0011(5) 0.0029(5) 0.0003(5)
C1 0.0117(6) 0.0098(6) 0.0143(7) 0.0004(5) 0.0044(5) 0.0006(5)
C8 0.0142(6) 0.0116(6) 0.0120(7) -0.0005(5) 0.0044(5) 0.0008(5)
C5 0.0130(6) 0.0109(6) 0.0132(7) -0.0004(5) 0.0038(5) 0.0003(5)
C4 0.0131(6) 0.0132(7) 0.0156(7) -0.0001(5) 0.0038(5) -0.0028(6)
C2 0.0153(7) 0.0122(6) 0.0103(6) 0.0009(5) 0.0037(5) 0.0004(6)
C9 0.0144(7) 0.0136(7) 0.0130(7) 0.0002(5) 0.0049(5) -0.0005(6)
C7 0.0116(6) 0.0104(6) 0.0124(6) -0.0013(5) 0.0037(5) -0.0008(5)
C3 0.0138(6) 0.0126(6) 0.0126(7) -0.0019(5) 0.0017(5) -0.0004(5)
C10 0.0131(6) 0.0167(7) 0.0123(7) -0.0015(5) 0.0043(5) 0.0006(6)
C11 0.0161(7) 0.0166(7) 0.0153(7) -0.0013(6) 0.0043(6) -0.0002(6)
C20 0.0207(7) 0.0175(7) 0.0175(7) -0.0027(6) 0.0012(6) -0.0081(6)
C12 0.0169(7) 0.0238(8) 0.0156(7) -0.0057(6) 0.0028(6) -0.0019(6)
C15 0.0249(8) 0.0172(7) 0.0151(7) -0.0009(6) 0.0050(6) -0.0028(6)
C19 0.0205(7) 0.0250(8) 0.0144(7) -0.0035(6) 0.0061(6) 0.0021(7)
C16 0.0188(7) 0.0242(8) 0.0248(8) -0.0023(7) 0.0074(6) -0.0085(7)
C18 0.0257(8) 0.0114(7) 0.0227(8) 0.0042(6) 0.0068(6) 0.0002(6)
C17 0.0241(8) 0.0182(8) 0.0305(9) -0.0049(7) 0.0071(7) -0.0095(7)
C14 0.0316(9) 0.0208(8) 0.0153(8) 0.0028(6) 0.0065(6) 0.0020(7)
C13 0.0205(7) 0.0296(9) 0.0104(7) -0.0011(6) 0.0026(6) 0.0029(7)

loop_
_atom_type_symbol
_atom_type_description
_atom_type_scat_dispersion_real
_atom_type_scat_dispersion_imag
_atom_type_scat_source
C C 0.0033 0.0016 'International Tables Vol C Tables 4.2.6.8 and 6.1.1.4'
H H 0.0000 0.0000 'International Tables Vol C Tables 4.2.6.8 and 6.1.1.4'
O O 0.0106 0.0060 'International Tables Vol C Tables 4.2.6.8 and 6.1.1.4'
S S 0.1246 0.1234 'International Tables Vol C Tables 4.2.6.8 and 6.1.1.4'

loop_
_geom_angle_atom_site_label_1
_geom_angle_atom_site_label_2
_geom_angle_atom_site_label_3
_geom_angle
_geom_angle_site_symmetry_1
_geom_angle_site_symmetry_3
_geom_angle_publ_flag
C17 S1 C7 98.54(7) . . ?
C16 S2 C7 97.28(7) . . ?
C2 O2 C19 114.76(12) . . ?
C3 O3 C20 115.97(12) . . ?
C1 O1 C18 113.91(11) . . ?
C1 C6 C5 120.06(13) . . ?
C1 C6 C7 130.67(13) . . ?
C5 C6 C7 109.27(12) . . ?
O1 C1 C6 120.89(13) . . ?
O1 C1 C2 119.99(13) . . ?
C6 C1 C2 118.97(13) . . ?
C9 C8 C7 109.56(12) . . ?
C9 C8 C10 125.69(13) . . ?
C10 C8 C7 124.46(13) . . ?
C6 C5 C9 108.45(13) . . ?
C4 C5 C6 121.98(13) . . ?
C4 C5 C9 129.54(14) . . ?
C5 C4 H4 121.1 . . ?
C5 C4 C3 117.85(13) . . ?
C3 C4 H4 121.1 . . ?
O2 C2 C1 118.88(13) . . ?
O2 C2 C3 121.07(13) . . ?
C3 C2 C1 120.03(13) . . ?
C8 C9 C5 110.48(13) . . ?
C8 C9 H9 124.8 . . ?
C5 C9 H9 124.8 . . ?
S2 C7 S1 107.93(7) . . ?
C6 C7 S1 108.89(10) . . ?
C6 C7 S2 115.04(10) . . ?
C6 C7 C8 102.12(11) . . ?
C8 C7 S1 112.97(10) . . ?
C8 C7 S2 109.95(10) . . ?
O3 C3 C4 124.17(13) . . ?
O3 C3 C2 114.76(13) . . ?
C4 C3 C2 121.06(13) . . ?
C11 C10 C8 122.78(14) . . ?
C11 C10 C15 117.97(14) . . ?
C15 C10 C8 119.20(13) . . ?
C10 C11 H11 119.6 . . ?
C12 C11 C10 120.79(15) . . ?
C12 C11 H11 119.6 . . ?
O3 C20 H20A 109.5 . . ?
O3 C20 H20B 109.5 . . ?
O3 C20 H20C 109.5 . . ?
H20A C20 H20B 109.5 . . ?
H20A C20 H20C 109.5 . . ?
H20B C20 H20C 109.5 . . ?
C11 C12 H12 119.7 . . ?
C13 C12 C11 120.59(15) . . ?
C13 C12 H12 119.7 . . ?
C10 C15 H15 119.5 . . ?
C14 C15 C10 121.00(15) . . ?
C14 C15 H15 119.5 . . ?
O2 C19 H19A 109.5 . . ?
O2 C19 H19B 109.5 . . ?
O2 C19 H19C 109.5 . . ?
H19A C19 H19B 109.5 . . ?
H19A C19 H19C 109.5 . . ?
H19B C19 H19C 109.5 . . ?
S2 C16 H16A 110.2 . . ?
S2 C16 H16B 110.2 . . ?
H16A C16 H16B 108.5 . . ?
C17 C16 S2 107.56(11) . . ?
C17 C16 H16A 110.2 . . ?
C17 C16 H16B 110.2 . . ?
O1 C18 H18A 109.5 . . ?
O1 C18 H18B 109.5 . . ?
O1 C18 H18C 109.5 . . ?
H18A C18 H18B 109.5 . . ?
H18A C18 H18C 109.5 . . ?
H18B C18 H18C 109.5 . . ?
S1 C17 H17A 110.0 . . ?
S1 C17 H17B 110.0 . . ?
C16 C17 S1 108.70(11) . . ?
C16 C17 H17A 109.9 . . ?
C16 C17 H17B 109.9 . . ?
H17A C17 H17B 108.3 . . ?
C15 C14 H14 119.9 . . ?
C15 C14 C13 120.12(16) . . ?
C13 C14 H14 119.9 . . ?
C12 C13 C14 119.48(15) . . ?
C12 C13 H13 120.3 . . ?
C14 C13 H13 120.3 . . ?

loop_
_geom_bond_atom_site_label_1
_geom_bond_atom_site_label_2
_geom_bond_distance
_geom_bond_site_symmetry_2
_geom_bond_publ_flag
S1 C7 1.8539(15) . ?
S1 C17 1.8106(17) . ?
S2 C7 1.8288(15) . ?
S2 C16 1.8085(18) . ?
O2 C2 1.3781(17) . ?
O2 C19 1.4417(18) . ?
O3 C3 1.3685(17) . ?
O3 C20 1.4246(18) . ?
O1 C1 1.3740(17) . ?
O1 C18 1.4428(18) . ?
C6 C1 1.386(2) . ?
C6 C5 1.398(2) . ?
C6 C7 1.5161(19) . ?
C1 C2 1.406(2) . ?
C8 C9 1.348(2) . ?
C8 C7 1.538(2) . ?
C8 C10 1.476(2) . ?
C5 C4 1.391(2) . ?
C5 C9 1.461(2) . ?
C4 H4 0.9300 . ?
C4 C3 1.392(2) . ?
C2 C3 1.406(2) . ?
C9 H9 0.9300 . ?
C10 C11 1.399(2) . ?
C10 C15 1.403(2) . ?
C11 H11 0.9300 . ?
C11 C12 1.389(2) . ?
C20 H20A 0.9600 . ?
C20 H20B 0.9600 . ?
C20 H20C 0.9600 . ?
C12 H12 0.9300 . ?
C12 C13 1.384(2) . ?
C15 H15 0.9300 . ?
C15 C14 1.389(2) . ?
C19 H19A 0.9600 . ?
C19 H19B 0.9600 . ?
C19 H19C 0.9600 . ?
C16 H16A 0.9700 . ?
C16 H16B 0.9700 . ?
C16 C17 1.515(2) . ?
C18 H18A 0.9600 . ?
C18 H18B 0.9600 . ?
C18 H18C 0.9600 . ?
C17 H17A 0.9700 . ?
C17 H17B 0.9700 . ?
C14 H14 0.9300 . ?
C14 C13 1.390(2) . ?
C13 H13 0.9300 . ?

loop_
_geom_torsion_atom_site_label_1
_geom_torsion_atom_site_label_2
_geom_torsion_atom_site_label_3
_geom_torsion_atom_site_label_4
_geom_torsion
_geom_torsion_site_symmetry_1
_geom_torsion_site_symmetry_2
_geom_torsion_site_symmetry_3
_geom_torsion_site_symmetry_4
_geom_torsion_publ_flag
S2 C16 C17 S1 -47.19(14) . . . . ?
O2 C2 C3 O3 1.0(2) . . . . ?
O2 C2 C3 C4 -179.62(13) . . . . ?
O1 C1 C2 O2 -3.5(2) . . . . ?
O1 C1 C2 C3 178.09(13) . . . . ?
C6 C1 C2 O2 -178.99(13) . . . . ?
C6 C1 C2 C3 2.6(2) . . . . ?
C6 C5 C4 C3 1.0(2) . . . . ?
C6 C5 C9 C8 -0.99(17) . . . . ?
C1 C6 C5 C4 0.4(2) . . . . ?
C1 C6 C5 C9 178.54(13) . . . . ?
C1 C6 C7 S1 63.31(18) . . . . ?
C1 C6 C7 S2 -57.95(19) . . . . ?
C1 C6 C7 C8 -176.99(15) . . . . ?
C1 C2 C3 O3 179.36(13) . . . . ?
C1 C2 C3 C4 -1.2(2) . . . . ?
C8 C10 C11 C12 -175.30(14) . . . . ?
C8 C10 C15 C14 175.32(14) . . . . ?
C5 C6 C1 O1 -177.62(13) . . . . ?
C5 C6 C1 C2 -2.1(2) . . . . ?
C5 C6 C7 S1 -116.66(11) . . . . ?
C5 C6 C7 S2 122.08(11) . . . . ?
C5 C6 C7 C8 3.04(15) . . . . ?
C5 C4 C3 O3 178.79(13) . . . . ?
C5 C4 C3 C2 -0.6(2) . . . . ?
C4 C5 C9 C8 177.02(15) . . . . ?
C9 C8 C7 S1 113.12(12) . . . . ?
C9 C8 C7 S2 -126.25(11) . . . . ?
C9 C8 C7 C6 -3.67(15) . . . . ?
C9 C8 C10 C11 -156.09(15) . . . . ?
C9 C8 C10 C15 26.6(2) . . . . ?
C9 C5 C4 C3 -176.76(14) . . . . ?
C7 S1 C17 C16 29.51(13) . . . . ?
C7 S2 C16 C17 41.88(13) . . . . ?
C7 C6 C1 O1 2.4(2) . . . . ?
C7 C6 C1 C2 177.88(14) . . . . ?
C7 C6 C5 C4 -179.67(13) . . . . ?
C7 C6 C5 C9 -1.48(16) . . . . ?
C7 C8 C9 C5 3.00(17) . . . . ?
C7 C8 C10 C11 30.8(2) . . . . ?
C7 C8 C10 C15 -146.55(15) . . . . ?
C10 C8 C9 C5 -170.97(13) . . . . ?
C10 C8 C7 S1 -72.82(16) . . . . ?
C10 C8 C7 S2 47.82(16) . . . . ?
C10 C8 C7 C6 170.39(13) . . . . ?
C10 C11 C12 C13 -0.2(2) . . . . ?
C10 C15 C14 C13 0.3(3) . . . . ?
C11 C10 C15 C14 -2.1(2) . . . . ?
C11 C12 C13 C14 -1.7(2) . . . . ?
C20 O3 C3 C4 -1.3(2) . . . . ?
C20 O3 C3 C2 178.06(13) . . . . ?
C15 C10 C11 C12 2.1(2) . . . . ?
C15 C14 C13 C12 1.7(3) . . . . ?
C19 O2 C2 C1 114.58(15) . . . . ?
C19 O2 C2 C3 -67.01(18) . . . . ?
C16 S2 C7 S1 -20.97(9) . . . . ?
C16 S2 C7 C6 100.81(11) . . . . ?
C16 S2 C7 C8 -144.61(10) . . . . ?
C18 O1 C1 C6 -111.48(15) . . . . ?
C18 O1 C1 C2 73.09(17) . . . . ?
C17 S1 C7 S2 -1.50(9) . . . . ?
C17 S1 C7 C6 -127.01(11) . . . . ?
C17 S1 C7 C8 120.29(11) . . . . ?
